data_4514117
loop_
_publ_author_name
'Lin, Tao-Yan'
'Wu, Hai-Hong'
'Feng, Jian-Jun'
'Zhang, Junliang'

_publ_section_title
;
 Design and Enantioselective Synthesis of \b-Vinyl Tryptamine Building
 Blocks for Construction of Privileged Chiral Indole Scaffolds
;
_journal_name_full 'ACS Catalysis'
_journal_page_first 4047
_journal_paper_doi 10.1021/acscatal.7b00870
_journal_year 2017
_chemical_absolute_configuration ad
_chemical_formula_sum 'C22 H24 N2 O2 S'
_chemical_formula_weight 380.49
_chemical_name_systematic
; 
 ? 
;
_space_group_IT_number 4
_symmetry_cell_setting monoclinic
_symmetry_space_group_name_Hall 'P 2yb'
_symmetry_space_group_name_H-M 'P 1 21 1'
_atom_sites_solution_hydrogens geom
_atom_sites_solution_primary direct
_atom_sites_solution_secondary difmap
_audit_creation_method SHELXL-97
_cell_angle_alpha 90.00
_cell_angle_beta 92.018(7)
_cell_angle_gamma 90.00
_cell_formula_units_Z 2
_cell_length_a 13.226(3)
_cell_length_b 6.2835(15)
_cell_length_c 13.615(3)
_cell_measurement_reflns_used 4768
_cell_measurement_temperature 296(2)
_cell_measurement_theta_max 22.48
_cell_measurement_theta_min 2.99
_cell_volume 1130.8(4)
_computing_structure_refinement 'SHELXL-97 (Sheldrick, 2008)'
_computing_structure_solution 'SHELXS-97 (Sheldrick, 2008)'
_diffrn_ambient_temperature 296(2)
_diffrn_measured_fraction_theta_full 0.986
_diffrn_measured_fraction_theta_max 0.986
_diffrn_measurement_device_type 'Bruker Smart Apex II CCD'
_diffrn_radiation_monochromator graphite
_diffrn_radiation_source 'fine-focus sealed tube'
_diffrn_radiation_type MoK\a
_diffrn_radiation_wavelength 0.71073
_diffrn_reflns_av_R_equivalents 0.0303
_diffrn_reflns_av_sigmaI/netI 0.0326
_diffrn_reflns_limit_h_max 14
_diffrn_reflns_limit_h_min -15
_diffrn_reflns_limit_k_max 6
_diffrn_reflns_limit_k_min -7
_diffrn_reflns_limit_l_max 16
_diffrn_reflns_limit_l_min -16
_diffrn_reflns_number 13077
_diffrn_reflns_theta_full 25.01
_diffrn_reflns_theta_max 25.01
_diffrn_reflns_theta_min 3.57
_exptl_absorpt_coefficient_mu 0.160
_exptl_absorpt_correction_T_max 0.9718
_exptl_absorpt_correction_T_min 0.9301
_exptl_absorpt_correction_type multi-scan
_exptl_absorpt_process_details sadabs
_exptl_crystal_colour colorless
_exptl_crystal_density_diffrn 1.118
_exptl_crystal_density_method 'not measured'
_exptl_crystal_description block
_exptl_crystal_F_000 404
_exptl_crystal_size_max 0.46
_exptl_crystal_size_mid 0.19
_exptl_crystal_size_min 0.18
_refine_diff_density_max 0.132
_refine_diff_density_min -0.134
_refine_diff_density_rms 0.027
_refine_ls_abs_structure_details 'Flack H D (1983), Acta Cryst. A39, 876-881'
_refine_ls_abs_structure_Flack -0.10(8)
_refine_ls_extinction_method none
_refine_ls_goodness_of_fit_ref 1.067
_refine_ls_hydrogen_treatment mixed
_refine_ls_matrix_type full
_refine_ls_number_parameters 244
_refine_ls_number_reflns 3615
_refine_ls_number_restraints 1
_refine_ls_restrained_S_all 1.067
_refine_ls_R_factor_all 0.0453
_refine_ls_R_factor_gt 0.0384
_refine_ls_shift/su_max 0.000
_refine_ls_shift/su_mean 0.000
_refine_ls_structure_factor_coef Fsqd
_refine_ls_weighting_details 'calc w=1/[\s^2^(Fo^2^)+(0.0590P)^2^+0.0686P] where P=(Fo^2^+2Fc^2^)/3'
_refine_ls_weighting_scheme calc
_refine_ls_wR_factor_gt 0.1038
_refine_ls_wR_factor_ref 0.1065
_reflns_number_gt 3140
_reflns_number_total 3615
_reflns_threshold_expression >2sigma(I)
_cod_data_source_file cs7b00870_si_002.cif
_cod_data_source_block z
_cod_depositor_comments
;
The following automatic conversions were performed:

'_symmetry_cell_setting' value 'Monoclinic' changed to 'monoclinic'
according to
/home/data/users/saulius/crontab/automatic-downloads/rss-feeds/ACS/lib/dictionaries/cif_core.dic
dictionary named 'cif_core.dic' version 2.4.2 from 2011-04-26.

Automatic conversion script
Id: cif_fix_values 4973 2017-02-22 13:04:09Z antanas 
;
_cod_original_cell_volume 1130.7(5)
_cod_original_sg_symbol_H-M P2(1)
_cod_database_code 4514117

loop_
_symmetry_equiv_pos_as_xyz
'x, y, z'
'-x, y+1/2, -z'

loop_
_atom_site_label
_atom_site_type_symbol
_atom_site_fract_x
_atom_site_fract_y
_atom_site_fract_z
_atom_site_U_iso_or_equiv
_atom_site_adp_type
_atom_site_occupancy
_atom_site_symmetry_multiplicity
_atom_site_calc_flag
_atom_site_refinement_flags
S1 S 0.21077(5) 0.87519(11) 0.30893(4) 0.0639(2) Uani 1 1 d .
O1 O 0.28790(15) 0.7938(4) 0.37437(13) 0.0839(7) Uani 1 1 d .
O2 O 0.19792(18) 1.0973(3) 0.29775(14) 0.0855(6) Uani 1 1 d .
N1 N 0.36021(13) 0.3456(3) 0.06918(14) 0.0542(5) Uani 1 1 d .
N2 N 0.23501(15) 0.7828(3) 0.19980(13) 0.0548(5) Uani 1 1 d .
C1 C 0.37194(16) 0.3553(5) -0.03091(17) 0.0591(6) Uani 1 1 d .
C2 C 0.4237(2) 0.2130(5) -0.0908(2) 0.0754(8) Uani 1 1 d .
H2A H 0.4586 0.0963 -0.0647 0.090 Uiso 1 1 calc R
C3 C 0.4201(3) 0.2548(7) -0.1894(3) 0.0905(11) Uani 1 1 d .
H3A H 0.4529 0.1630 -0.2314 0.109 Uiso 1 1 calc R
C4 C 0.3686(2) 0.4307(6) -0.2294(2) 0.0880(12) Uani 1 1 d .
H4A H 0.3682 0.4533 -0.2969 0.106 Uiso 1 1 calc R
C5 C 0.31828(19) 0.5720(5) -0.17016(18) 0.0661(7) Uani 1 1 d .
H5A H 0.2849 0.6900 -0.1968 0.079 Uiso 1 1 calc R
C6 C 0.31908(16) 0.5315(4) -0.06806(16) 0.0540(6) Uani 1 1 d .
C7 C 0.27495(17) 0.6358(4) 0.01345(16) 0.0484(5) Uani 1 1 d .
C8 C 0.30190(16) 0.5193(4) 0.09397(16) 0.0515(5) Uani 1 1 d .
C9 C 0.27329(19) 0.5609(4) 0.19733(16) 0.0573(6) Uani 1 1 d .
H9A H 0.2212 0.4621 0.2166 0.069 Uiso 1 1 calc R
H9B H 0.3316 0.5446 0.2419 0.069 Uiso 1 1 calc R
C10 C 0.16239(17) 0.8354(4) 0.11929(15) 0.0550(6) Uani 1 1 d .
H10A H 0.1335 0.9747 0.1308 0.066 Uiso 1 1 calc R
H10B H 0.1078 0.7323 0.1177 0.066 Uiso 1 1 calc R
C11 C 0.21404(16) 0.8351(4) 0.02008(15) 0.0509(6) Uani 1 1 d .
H11A H 0.2608 0.9561 0.0194 0.061 Uiso 1 1 calc R
C12 C 0.13532(16) 0.8668(5) -0.06244(15) 0.0552(5) Uani 1 1 d .
C13 C 0.0639(2) 0.6918(6) -0.0847(2) 0.0839(9) Uani 1 1 d .
H13A H 0.0185 0.7330 -0.1379 0.126 Uiso 1 1 calc R
H13B H 0.0260 0.6610 -0.0276 0.126 Uiso 1 1 calc R
H13C H 0.1009 0.5674 -0.1032 0.126 Uiso 1 1 calc R
C14 C 0.1332(2) 1.0491(6) -0.1130(2) 0.0849(9) Uani 1 1 d .
H14A H 0.0855 1.0686 -0.1641 0.102 Uiso 1 1 calc R
H14B H 0.1793 1.1564 -0.0971 0.102 Uiso 1 1 calc R
C15 C 0.0936(2) 0.7690(4) 0.34158(15) 0.0569(6) Uani 1 1 d .
C16 C 0.0061(2) 0.8846(5) 0.32458(16) 0.0688(7) Uani 1 1 d .
H16A H 0.0094 1.0214 0.2989 0.083 Uiso 1 1 calc R
C17 C -0.0865(2) 0.7968(6) 0.34570(19) 0.0819(10) Uani 1 1 d .
H17A H -0.1451 0.8762 0.3341 0.098 Uiso 1 1 calc R
C18 C -0.0938(2) 0.5939(6) 0.38357(18) 0.0778(9) Uani 1 1 d .
C19 C -0.0053(3) 0.4845(6) 0.40215(18) 0.0780(8) Uani 1 1 d .
H19A H -0.0084 0.3497 0.4301 0.094 Uiso 1 1 calc R
C20 C 0.0873(2) 0.5669(5) 0.38098(17) 0.0679(7) Uani 1 1 d .
H20A H 0.1457 0.4872 0.3931 0.081 Uiso 1 1 calc R
C21 C -0.1956(3) 0.5003(10) 0.4045(3) 0.1290(17) Uani 1 1 d .
H21A H -0.2478 0.6002 0.3859 0.193 Uiso 1 1 calc R
H21B H -0.1988 0.4696 0.4734 0.193 Uiso 1 1 calc R
H21C H -0.2052 0.3713 0.3676 0.193 Uiso 1 1 calc R
C22 C 0.4117(2) 0.2001(5) 0.1375(2) 0.0672(7) Uani 1 1 d .
H22A H 0.4470 0.0939 0.1014 0.101 Uiso 1 1 calc R
H22B H 0.3629 0.1324 0.1777 0.101 Uiso 1 1 calc R
H22C H 0.4592 0.2780 0.1786 0.101 Uiso 1 1 calc R

loop_
_atom_site_aniso_label
_atom_site_aniso_U_11
_atom_site_aniso_U_22
_atom_site_aniso_U_33
_atom_site_aniso_U_23
_atom_site_aniso_U_13
_atom_site_aniso_U_12
S1 0.0848(5) 0.0504(4) 0.0569(3) -0.0059(3) 0.0077(3) -0.0039(4)
O1 0.0869(13) 0.1027(18) 0.0610(10) -0.0115(10) -0.0121(9) -0.0037(12)
O2 0.1284(18) 0.0451(12) 0.0843(12) -0.0129(9) 0.0243(12) -0.0116(11)
N1 0.0508(10) 0.0404(12) 0.0719(11) 0.0021(9) 0.0099(8) 0.0084(9)
N2 0.0666(12) 0.0455(11) 0.0523(10) 0.0030(8) 0.0036(9) 0.0054(9)
C1 0.0463(12) 0.0594(16) 0.0725(14) -0.0132(14) 0.0121(10) -0.0053(13)
C2 0.0619(16) 0.073(2) 0.092(2) -0.0228(16) 0.0134(14) 0.0048(14)
C3 0.077(2) 0.101(3) 0.095(2) -0.039(2) 0.0201(17) 0.0006(19)
C4 0.074(2) 0.125(4) 0.0654(15) -0.0274(18) 0.0133(14) -0.0116(19)
C5 0.0580(15) 0.080(2) 0.0614(14) -0.0065(13) 0.0091(11) -0.0073(14)
C6 0.0418(12) 0.0632(17) 0.0573(12) -0.0063(11) 0.0068(10) -0.0088(11)
C7 0.0463(12) 0.0462(14) 0.0530(12) 0.0014(10) 0.0068(9) -0.0042(10)
C8 0.0453(12) 0.0446(14) 0.0650(13) -0.0026(11) 0.0098(10) -0.0016(10)
C9 0.0654(15) 0.0499(15) 0.0570(13) 0.0082(11) 0.0088(11) 0.0069(12)
C10 0.0615(14) 0.0452(16) 0.0584(12) 0.0012(11) 0.0030(10) 0.0085(11)
C11 0.0537(13) 0.0424(15) 0.0566(11) 0.0036(10) 0.0037(9) -0.0055(10)
C12 0.0524(13) 0.0583(14) 0.0549(11) -0.0014(12) 0.0028(9) 0.0005(13)
C13 0.0784(19) 0.086(2) 0.0865(19) -0.0118(16) -0.0165(15) -0.0110(17)
C14 0.0768(19) 0.093(3) 0.0837(18) 0.0297(18) -0.0102(15) 0.0007(18)
C15 0.0791(16) 0.0487(14) 0.0433(11) -0.0032(10) 0.0092(11) 0.0078(12)
C16 0.091(2) 0.0616(16) 0.0543(12) 0.0045(13) 0.0077(12) 0.0107(17)
C17 0.076(2) 0.107(3) 0.0630(15) 0.0052(16) 0.0041(13) 0.0167(18)
C18 0.085(2) 0.101(3) 0.0467(13) 0.0038(14) 0.0057(13) -0.0080(19)
C19 0.114(3) 0.0666(18) 0.0540(13) 0.0085(13) 0.0163(15) -0.0065(18)
C20 0.090(2) 0.0598(17) 0.0551(13) 0.0106(12) 0.0159(13) 0.0144(15)
C21 0.101(3) 0.200(5) 0.087(2) 0.026(3) 0.0068(19) -0.039(3)
C22 0.0582(15) 0.0553(16) 0.0885(17) 0.0046(13) 0.0075(13) 0.0067(13)

loop_
_atom_type_symbol
_atom_type_description
_atom_type_scat_dispersion_real
_atom_type_scat_dispersion_imag
_atom_type_scat_source
C C 0.0033 0.0016 'International Tables Vol C Tables 4.2.6.8 and 6.1.1.4'
H H 0.0000 0.0000 'International Tables Vol C Tables 4.2.6.8 and 6.1.1.4'
N N 0.0061 0.0033 'International Tables Vol C Tables 4.2.6.8 and 6.1.1.4'
O O 0.0106 0.0060 'International Tables Vol C Tables 4.2.6.8 and 6.1.1.4'
S S 0.1246 0.1234 'International Tables Vol C Tables 4.2.6.8 and 6.1.1.4'

loop_
_geom_angle_atom_site_label_1
_geom_angle_atom_site_label_2
_geom_angle_atom_site_label_3
_geom_angle
O2 S1 O1 120.13(14)
O2 S1 N2 106.21(11)
O1 S1 N2 106.33(11)
O2 S1 C15 107.37(13)
O1 S1 C15 108.87(13)
N2 S1 C15 107.29(11)
C1 N1 C8 106.8(2)
C1 N1 C22 126.4(2)
C8 N1 C22 126.2(2)
C10 N2 C9 114.15(18)
C10 N2 S1 116.95(16)
C9 N2 S1 115.57(14)
N1 C1 C6 108.7(2)
N1 C1 C2 128.3(3)
C6 C1 C2 122.9(2)
C3 C2 C1 116.5(3)
C3 C2 H2A 121.7
C1 C2 H2A 121.7
C2 C3 C4 122.2(3)
C2 C3 H3A 118.9
C4 C3 H3A 118.9
C5 C4 C3 121.2(3)
C5 C4 H4A 119.4
C3 C4 H4A 119.4
C4 C5 C6 118.0(3)
C4 C5 H5A 121.0
C6 C5 H5A 121.0
C1 C6 C5 119.1(2)
C1 C6 C7 107.18(19)
C5 C6 C7 133.7(3)
C8 C7 C6 106.1(2)
C8 C7 C11 122.1(2)
C6 C7 C11 131.8(2)
C7 C8 N1 111.2(2)
C7 C8 C9 126.8(2)
N1 C8 C9 122.0(2)
N2 C9 C8 106.49(18)
N2 C9 H9A 110.4
C8 C9 H9A 110.4
N2 C9 H9B 110.4
C8 C9 H9B 110.4
H9A C9 H9B 108.6
N2 C10 C11 110.90(18)
N2 C10 H10A 109.5
C11 C10 H10A 109.5
N2 C10 H10B 109.5
C11 C10 H10B 109.5
H10A C10 H10B 108.0
C7 C11 C12 115.0(2)
C7 C11 C10 108.17(18)
C12 C11 C10 109.65(18)
C7 C11 H11A 107.9
C12 C11 H11A 107.9
C10 C11 H11A 107.9
C14 C12 C13 122.1(2)
C14 C12 C11 119.7(3)
C13 C12 C11 118.2(2)
C12 C13 H13A 109.5
C12 C13 H13B 109.5
H13A C13 H13B 109.5
C12 C13 H13C 109.5
H13A C13 H13C 109.5
H13B C13 H13C 109.5
C12 C14 H14A 120.0
C12 C14 H14B 120.0
H14A C14 H14B 120.0
C16 C15 C20 119.1(3)
C16 C15 S1 120.0(2)
C20 C15 S1 120.9(2)
C15 C16 C17 120.0(3)
C15 C16 H16A 120.0
C17 C16 H16A 120.0
C18 C17 C16 121.4(3)
C18 C17 H17A 119.3
C16 C17 H17A 119.3
C19 C18 C17 117.4(3)
C19 C18 C21 122.1(4)
C17 C18 C21 120.5(4)
C20 C19 C18 122.3(3)
C20 C19 H19A 118.8
C18 C19 H19A 118.8
C19 C20 C15 119.7(3)
C19 C20 H20A 120.1
C15 C20 H20A 120.1
C18 C21 H21A 109.5
C18 C21 H21B 109.5
H21A C21 H21B 109.5
C18 C21 H21C 109.5
H21A C21 H21C 109.5
H21B C21 H21C 109.5
N1 C22 H22A 109.5
N1 C22 H22B 109.5
H22A C22 H22B 109.5
N1 C22 H22C 109.5
H22A C22 H22C 109.5
H22B C22 H22C 109.5

loop_
_geom_bond_atom_site_label_1
_geom_bond_atom_site_label_2
_geom_bond_distance
S1 O2 1.413(2)
S1 O1 1.425(2)
S1 N2 1.637(2)
S1 C15 1.758(3)
N1 C1 1.378(3)
N1 C8 1.385(3)
N1 C22 1.457(3)
N2 C10 1.469(3)
N2 C9 1.484(3)
C1 C6 1.395(4)
C1 C2 1.404(4)
C2 C3 1.368(5)
C2 H2A 0.9300
C3 C4 1.398(5)
C3 H3A 0.9300
C4 C5 1.385(4)
C4 H4A 0.9300
C5 C6 1.413(3)
C5 H5A 0.9300
C6 C7 1.431(3)
C7 C8 1.356(3)
C7 C11 1.494(3)
C8 C9 1.493(3)
C9 H9A 0.9700
C9 H9B 0.9700
C10 C11 1.535(3)
C10 H10A 0.9700
C10 H10B 0.9700
C11 C12 1.518(3)
C11 H11A 0.9800
C12 C14 1.336(4)
C12 C13 1.474(4)
C13 H13A 0.9600
C13 H13B 0.9600
C13 H13C 0.9600
C14 H14A 0.9300
C14 H14B 0.9300
C15 C16 1.380(4)
C15 C20 1.382(4)
C16 C17 1.382(4)
C16 H16A 0.9300
C17 C18 1.380(5)
C17 H17A 0.9300
C18 C19 1.373(5)
C18 C21 1.506(5)
C19 C20 1.370(4)
C19 H19A 0.9300
C20 H20A 0.9300
C21 H21A 0.9600
C21 H21B 0.9600
C21 H21C 0.9600
C22 H22A 0.9600
C22 H22B 0.9600
C22 H22C 0.9600

loop_
_geom_torsion_atom_site_label_1
_geom_torsion_atom_site_label_2
_geom_torsion_atom_site_label_3
_geom_torsion_atom_site_label_4
_geom_torsion
O2 S1 N2 C10 -54.1(2)
O1 S1 N2 C10 176.87(18)
C15 S1 N2 C10 60.5(2)
O2 S1 N2 C9 167.13(18)
O1 S1 N2 C9 38.1(2)
C15 S1 N2 C9 -78.29(19)
C8 N1 C1 C6 -1.4(3)
C22 N1 C1 C6 -172.9(2)
C8 N1 C1 C2 -178.9(3)
C22 N1 C1 C2 9.5(4)
N1 C1 C2 C3 177.2(3)
C6 C1 C2 C3 -0.1(4)
C1 C2 C3 C4 0.6(4)
C2 C3 C4 C5 -0.1(5)
C3 C4 C5 C6 -0.9(4)
N1 C1 C6 C5 -178.7(2)
C2 C1 C6 C5 -1.0(4)
N1 C1 C6 C7 1.2(3)
C2 C1 C6 C7 178.9(2)
C4 C5 C6 C1 1.4(4)
C4 C5 C6 C7 -178.4(3)
C1 C6 C7 C8 -0.5(3)
C5 C6 C7 C8 179.3(3)
C1 C6 C7 C11 177.3(2)
C5 C6 C7 C11 -2.9(4)
C6 C7 C8 N1 -0.3(3)
C11 C7 C8 N1 -178.38(19)
C6 C7 C8 C9 -179.1(2)
C11 C7 C8 C9 2.9(4)
C1 N1 C8 C7 1.1(3)
C22 N1 C8 C7 172.6(2)
C1 N1 C8 C9 179.9(2)
C22 N1 C8 C9 -8.5(3)
C10 N2 C9 C8 46.8(3)
S1 N2 C9 C8 -173.28(15)
C7 C8 C9 N2 -15.5(3)
N1 C8 C9 N2 165.9(2)
C9 N2 C10 C11 -67.2(2)
S1 N2 C10 C11 153.41(16)
C8 C7 C11 C12 -141.3(2)
C6 C7 C11 C12 41.2(3)
C8 C7 C11 C10 -18.3(3)
C6 C7 C11 C10 164.2(2)
N2 C10 C11 C7 47.9(2)
N2 C10 C11 C12 174.1(2)
C7 C11 C12 C14 -127.6(3)
C10 C11 C12 C14 110.3(3)
C7 C11 C12 C13 51.7(3)
C10 C11 C12 C13 -70.4(3)
O2 S1 C15 C16 18.5(2)
O1 S1 C15 C16 150.04(19)
N2 S1 C15 C16 -95.3(2)
O2 S1 C15 C20 -163.9(2)
O1 S1 C15 C20 -32.4(2)
N2 S1 C15 C20 82.3(2)
C20 C15 C16 C17 -0.9(4)
S1 C15 C16 C17 176.8(2)
C15 C16 C17 C18 -0.2(4)
C16 C17 C18 C19 1.8(4)
C16 C17 C18 C21 -179.0(3)
C17 C18 C19 C20 -2.5(4)
C21 C18 C19 C20 178.4(3)
C18 C19 C20 C15 1.5(4)
C16 C15 C20 C19 0.2(3)
S1 C15 C20 C19 -177.39(19)
